data_7217152
loop_
_publ_author_name
'Wylie, E. M.'
'Smith, P. A.'
'Peruski, K. M.'
'Smith, J. S.'
'Dustin, M. K.'
'Burns, P. C.'

_publ_section_title
;
 Effects of ionic liquid media on the cation selectivity of uranyl
 structural units in five new compounds produced using the ionothermal
 technique
;
_journal_issue 31
_journal_name_full CrystEngComm
_journal_page_first 7236
_journal_paper_doi 10.1039/C4CE00270A
_journal_volume 16
_journal_year 2014
_chemical_formula_moiety 'O23 Se5 U4, 2(C8 N2)'
_chemical_formula_structural (C8H15N2)2((UO2)4(SeO3)5)
_chemical_formula_sum 'C16 N4 O23 Se5 U4'
_chemical_formula_weight 1963.12
_chemical_name_systematic ?
_space_group_IT_number 62
_symmetry_cell_setting orthorhombic
_symmetry_space_group_name_Hall '-P 2ac 2n'
_symmetry_space_group_name_H-M 'P n m a'
_atom_sites_solution_primary direct
_atom_sites_solution_secondary difmap
_audit_creation_method SHELXL-97
_cell_angle_alpha 90.00
_cell_angle_beta 90.00
_cell_angle_gamma 90.00
_cell_formula_units_Z 4
_cell_length_a 18.860(2)
_cell_length_b 18.010(2)
_cell_length_c 11.1408(13)
_cell_measurement_temperature 174(2)
_cell_measurement_theta_max 27.54
_cell_volume 3784.2(7)
_computing_structure_refinement 'SHELXL-97 (Sheldrick, 2008)'
_computing_structure_solution 'SHELXS-97 (Sheldrick, 2008)'
_diffrn_ambient_temperature 174(2)
_diffrn_measured_fraction_theta_full 0.999
_diffrn_measured_fraction_theta_max 0.999
_diffrn_measurement_device_type 'BRUKER AXS Apex-2 CCD-4k'
_diffrn_measurement_method 'phi-omega scan'
_diffrn_radiation_monochromator graphite
_diffrn_radiation_source 'fine-focus sealed tube'
_diffrn_radiation_type MoK\a
_diffrn_radiation_wavelength 0.71073
_diffrn_reflns_av_R_equivalents 0.0898
_diffrn_reflns_av_sigmaI/netI 0.0465
_diffrn_reflns_limit_h_max 24
_diffrn_reflns_limit_h_min -24
_diffrn_reflns_limit_k_max 23
_diffrn_reflns_limit_k_min -23
_diffrn_reflns_limit_l_max 14
_diffrn_reflns_limit_l_min -14
_diffrn_reflns_number 42673
_diffrn_reflns_theta_full 27.54
_diffrn_reflns_theta_max 27.54
_diffrn_reflns_theta_min 2.12
_exptl_absorpt_coefficient_mu 21.960
_exptl_absorpt_correction_T_max 0.7456
_exptl_absorpt_correction_T_min 0.4216
_exptl_absorpt_correction_type multi-scan
_exptl_crystal_colour yellow
_exptl_crystal_density_diffrn 3.446
_exptl_crystal_density_meas ?
_exptl_crystal_density_method none
_exptl_crystal_description Prismatic
_exptl_crystal_F_000 3384
_exptl_crystal_size_max 0.09
_exptl_crystal_size_mid 0.07
_exptl_crystal_size_min 0.05
_refine_diff_density_max 5.895
_refine_diff_density_min -2.083
_refine_diff_density_rms 0.378
_refine_ls_extinction_method none
_refine_ls_goodness_of_fit_ref 1.149
_refine_ls_hydrogen_treatment none
_refine_ls_matrix_type full
_refine_ls_number_parameters 137
_refine_ls_number_reflns 4507
_refine_ls_number_restraints 0
_refine_ls_restrained_S_all 1.149
_refine_ls_R_factor_all 0.0680
_refine_ls_R_factor_gt 0.0499
_refine_ls_shift/su_max 0.002
_refine_ls_shift/su_mean 0.000
_refine_ls_structure_factor_coef Fsqd
_refine_ls_weighting_details 'calc w=1/[\s^2^(Fo^2^)+(0.0153P)^2^+181.9279P] where P=(Fo^2^+2Fc^2^)/3'
_refine_ls_weighting_scheme calc
_refine_ls_wR_factor_gt 0.1046
_refine_ls_wR_factor_ref 0.1103
_reflns_number_gt 3631
_reflns_number_total 4507
_reflns_threshold_expression >2sigma(I)
_cod_data_source_file c4ce00270a2.cif
_cod_data_source_block pnmax
_cod_depositor_comments
;
The following automatic conversions were performed:

'_symmetry_cell_setting' value 'Orthorhombic' changed to
'orthorhombic' according to
/usr/data/users/saulius/crontab/automatic-downloads/rss-feeds/RSC/lib/dictionaries/cif_core.dic
dictionary named 'cif_core.dic' version 2.4.2 from 2011-04-26.

Automatic conversion script
Id: cif_fix_values 2281 2013-09-26 08:29:07Z andrius 

The following automatic conversions were performed:

'_exptl_crystal_density_meas' value 'not measured' was changed to '?'
- the value is perceived as not measured.

Automatic conversion script
Id: cif_fix_values 3008 2015-01-20 13:52:24Z robertas 
;
_cod_original_cell_volume 3784.3(8)
_cod_original_sg_symbol_H-M Pnma
_cod_database_code 7217152

loop_
_symmetry_equiv_pos_as_xyz
'x, y, z'
'-x+1/2, -y, z+1/2'
'-x, y+1/2, -z'
'x+1/2, -y+1/2, -z+1/2'
'-x, -y, -z'
'x-1/2, y, -z-1/2'
'x, -y-1/2, z'
'-x-1/2, y-1/2, z-1/2'

loop_
_atom_site_label
_atom_site_type_symbol
_atom_site_fract_x
_atom_site_fract_y
_atom_site_fract_z
_atom_site_U_iso_or_equiv
_atom_site_adp_type
_atom_site_occupancy
_atom_site_symmetry_multiplicity
_atom_site_calc_flag
_atom_site_refinement_flags
U1 U 0.21103(3) 0.05424(3) 0.55188(4) 0.01664(12) Uani 1 1 d .
U2 U 0.18683(4) 0.2500 0.74116(6) 0.01520(16) Uani 1 2 d S
U3 U 0.16690(4) 0.2500 1.12141(6) 0.01513(16) Uani 1 2 d S
Se1 Se 0.20289(10) 0.2500 0.44329(15) 0.0159(4) Uani 1 2 d S
Se2 Se 0.31347(8) -0.05613(7) 0.73906(11) 0.0215(3) Uani 1 1 d .
Se3 Se 0.18335(8) 0.09048(7) 0.89505(11) 0.0196(3) Uani 1 1 d .
O1 O 0.1874(5) 0.1121(5) 0.7441(8) 0.0203(19) Uiso 1 1 d .
O2 O 0.1776(5) 0.1835(5) 0.5482(8) 0.0177(19) Uiso 1 1 d .
O3 O 0.1950(5) 0.1816(5) 0.9350(8) 0.019(2) Uiso 1 1 d .
O4 O 0.1429(7) 0.2500 0.3373(11) 0.018(3) Uiso 1 2 d S
O5 O 0.2615(5) 0.0501(5) 0.9218(8) 0.023(2) Uiso 1 1 d .
O6 O 0.2788(7) 0.2500 0.7240(13) 0.025(3) Uiso 1 2 d S
O7 O 0.0758(7) 0.2500 1.0872(12) 0.020(3) Uiso 1 2 d S
O8 O 0.2317(5) -0.0427(5) 0.6781(8) 0.023(2) Uiso 1 1 d .
O9 O 0.0951(7) 0.2500 0.7554(13) 0.026(3) Uiso 1 2 d S
O10 O 0.3021(5) 0.0777(6) 0.5622(9) 0.030(2) Uiso 1 1 d .
O11 O 0.2586(7) 0.2500 1.1618(12) 0.023(3) Uiso 1 2 d S
O12 O 0.3476(5) -0.1233(5) 0.6524(9) 0.024(2) Uiso 1 1 d .
O13 O 0.1220(5) 0.0260(6) 0.5394(9) 0.029(2) Uiso 1 1 d .
O14 O 0.2892(6) -0.1039(6) 0.8621(9) 0.030(2) Uiso 1 1 d .
N1 N 0.0787(11) -0.1475(12) 0.7002(19) 0.073(6) Uiso 1 1 d .
N2 N 0.0585(12) -0.1440(12) 0.507(2) 0.081(6) Uiso 1 1 d .
C1 C 0.1086(13) -0.1435(13) 0.587(2) 0.066(6) Uiso 1 1 d .
C2 C 0.0057(14) 0.1518(15) 0.430(2) 0.073(7) Uiso 1 1 d .
C3 C 0.1110(17) -0.1376(18) 0.824(3) 0.103(10) Uiso 1 1 d .
C4 C 0.0721(18) -0.1448(19) 0.383(3) 0.106(10) Uiso 1 1 d .
C5 C 0.5039(19) -0.149(2) 0.810(3) 0.116(12) Uiso 1 1 d .
C6 C -0.0281(18) 0.0879(19) 0.676(3) 0.107(10) Uiso 1 1 d .
C7 C 0.463(3) 0.111(3) 0.676(4) 0.178(19) Uiso 1 1 d .
C8 C 0.493(3) 0.042(3) 0.626(4) 0.170(18) Uiso 1 1 d .

loop_
_atom_site_aniso_label
_atom_site_aniso_U_11
_atom_site_aniso_U_22
_atom_site_aniso_U_33
_atom_site_aniso_U_23
_atom_site_aniso_U_13
_atom_site_aniso_U_12
U1 0.0288(3) 0.0139(2) 0.0072(2) -0.00047(17) -0.00093(19) 0.0040(2)
U2 0.0259(4) 0.0123(3) 0.0075(3) 0.000 0.0003(3) 0.000
U3 0.0222(4) 0.0151(3) 0.0080(3) 0.000 0.0004(3) 0.000
Se1 0.0221(10) 0.0165(8) 0.0092(8) 0.000 -0.0008(7) 0.000
Se2 0.0377(8) 0.0152(6) 0.0114(6) -0.0012(5) -0.0057(5) 0.0033(6)
Se3 0.0374(8) 0.0122(6) 0.0092(6) 0.0018(5) 0.0004(6) -0.0015(5)

loop_
_atom_type_symbol
_atom_type_description
_atom_type_scat_dispersion_real
_atom_type_scat_dispersion_imag
_atom_type_scat_source
C C 0.0033 0.0016 'International Tables Vol C Tables 4.2.6.8 and 6.1.1.4'
N N 0.0061 0.0033 'International Tables Vol C Tables 4.2.6.8 and 6.1.1.4'
O O 0.0106 0.0060 'International Tables Vol C Tables 4.2.6.8 and 6.1.1.4'
Se Se -0.0929 2.2259 'International Tables Vol C Tables 4.2.6.8 and 6.1.1.4'
U U -9.6767 9.6646 'International Tables Vol C Tables 4.2.6.8 and 6.1.1.4'

loop_
_geom_angle_atom_site_label_1
_geom_angle_atom_site_label_2
_geom_angle_atom_site_label_3
_geom_angle
_geom_angle_site_symmetry_1
_geom_angle_site_symmetry_3
O13 U1 O10 176.9(5) . .
O13 U1 O8 89.4(4) . .
O10 U1 O8 88.7(4) . .
O13 U1 O14 92.2(4) . 2_554
O10 U1 O14 88.2(4) . 2_554
O8 U1 O14 150.3(4) . 2_554
O13 U1 O2 91.7(4) . .
O10 U1 O2 91.4(4) . .
O8 U1 O2 142.7(3) . .
O14 U1 O2 66.9(3) 2_554 .
O13 U1 O1 91.1(4) . .
O10 U1 O1 91.0(4) . .
O8 U1 O1 79.4(3) . .
O14 U1 O1 130.2(3) 2_554 .
O2 U1 O1 63.4(3) . .
O13 U1 O5 86.2(4) . 2_554
O10 U1 O5 90.9(4) . 2_554
O8 U1 O5 74.8(3) . 2_554
O14 U1 O5 75.7(3) 2_554 2_554
O2 U1 O5 142.4(3) . 2_554
O1 U1 O5 154.1(3) . 2_554
O13 U1 Se2 114.4(3) . .
O10 U1 Se2 63.8(3) . .
O8 U1 Se2 25.0(2) . .
O14 U1 Se2 141.1(3) 2_554 .
O2 U1 Se2 135.1(2) . .
O1 U1 Se2 79.5(2) . .
O5 U1 Se2 78.2(2) 2_554 .
O9 U2 O6 178.9(7) . .
O9 U2 O2 90.5(5) . 7_565
O6 U2 O2 88.5(5) . 7_565
O9 U2 O2 90.5(5) . .
O6 U2 O2 88.5(5) . .
O2 U2 O2 58.1(4) 7_565 .
O9 U2 O1 90.2(2) . 7_565
O6 U2 O1 89.8(2) . 7_565
O2 U2 O1 61.7(3) 7_565 7_565
O2 U2 O1 119.8(3) . 7_565
O9 U2 O1 90.2(2) . .
O6 U2 O1 89.8(2) . .
O2 U2 O1 119.8(3) 7_565 .
O2 U2 O1 61.7(3) . .
O1 U2 O1 178.4(4) 7_565 .
O9 U2 O3 89.0(5) . .
O6 U2 O3 91.9(5) . .
O2 U2 O3 179.2(3) 7_565 .
O2 U2 O3 121.3(3) . .
O1 U2 O3 118.9(3) 7_565 .
O1 U2 O3 59.6(3) . .
O9 U2 O3 89.0(5) . 7_565
O6 U2 O3 91.9(5) . 7_565
O2 U2 O3 121.3(3) 7_565 7_565
O2 U2 O3 179.2(3) . 7_565
O1 U2 O3 59.6(3) 7_565 7_565
O1 U2 O3 118.9(3) . 7_565
O3 U2 O3 59.3(4) . 7_565
O9 U2 Se1 100.4(5) . .
O6 U2 Se1 78.5(5) . .
O2 U2 Se1 30.5(2) 7_565 .
O2 U2 Se1 30.5(2) . .
O1 U2 Se1 90.7(2) 7_565 .
O1 U2 Se1 90.7(2) . .
O3 U2 Se1 149.1(2) . .
O3 U2 Se1 149.1(2) 7_565 .
O9 U2 Se3 86.2(2) . .
O6 U2 Se3 94.3(2) . .
O2 U2 Se3 149.5(2) 7_565 .
O2 U2 Se3 91.6(2) . .
O1 U2 Se3 148.4(2) 7_565 .
O1 U2 Se3 30.1(2) . .
O3 U2 Se3 29.8(2) . .
O3 U2 Se3 89.0(2) 7_565 .
Se1 U2 Se3 120.80(2) . .
O9 U2 Se3 86.2(2) . 7_565
O6 U2 Se3 94.3(2) . 7_565
O2 U2 Se3 91.6(2) 7_565 7_565
O2 U2 Se3 149.5(2) . 7_565
O1 U2 Se3 30.1(2) 7_565 7_565
O1 U2 Se3 148.4(2) . 7_565
O3 U2 Se3 89.0(2) . 7_565
O3 U2 Se3 29.8(2) 7_565 7_565
Se1 U2 Se3 120.80(2) . 7_565
Se3 U2 Se3 118.31(5) . 7_565
O7 U3 O11 177.9(6) . .
O7 U3 O12 85.3(3) . 8_666
O11 U3 O12 94.4(3) . 8_666
O7 U3 O12 85.3(3) . 2
O11 U3 O12 94.4(3) . 2
O12 U3 O12 158.2(5) 8_666 2
O7 U3 O4 91.8(5) . 1_556
O11 U3 O4 86.1(5) . 1_556
O12 U3 O4 80.3(2) 8_666 1_556
O12 U3 O4 80.3(2) 2 1_556
O7 U3 O3 91.6(4) . .
O11 U3 O3 90.2(4) . .
O12 U3 O3 129.8(3) 8_666 .
O12 U3 O3 70.2(3) 2 .
O4 U3 O3 149.9(2) 1_556 .
O7 U3 O3 91.6(4) . 7_565
O11 U3 O3 90.2(4) . 7_565
O12 U3 O3 70.2(3) 8_666 7_565
O12 U3 O3 129.8(3) 2 7_565
O4 U3 O3 149.9(2) 1_556 7_565
O3 U3 O3 59.8(4) . 7_565
O4 Se1 O2 107.2(4) . 7_565
O4 Se1 O2 107.2(4) . .
O2 Se1 O2 87.0(6) 7_565 .
O4 Se1 U2 131.0(5) . .
O2 Se1 U2 46.1(3) 7_565 .
O2 Se1 U2 46.1(3) . .
O12 Se2 O14 101.8(5) . .
O12 Se2 O8 102.7(5) . .
O14 Se2 O8 98.7(5) . .
O12 Se2 U1 106.3(3) . .
O14 Se2 U1 129.2(4) . .
O8 Se2 U1 34.3(3) . .
O5 Se3 O3 104.9(5) . .
O5 Se3 O1 103.5(4) . .
O3 Se3 O1 91.8(4) . .
O5 Se3 U2 116.6(3) . .
O3 Se3 U2 46.3(3) . .
O1 Se3 U2 46.1(3) . .
Se3 O1 U1 140.5(5) . .
Se3 O1 U2 103.8(4) . .
U1 O1 U2 114.8(4) . .
Se1 O2 U1 127.2(4) . .
Se1 O2 U2 103.4(4) . .
U1 O2 U2 115.8(3) . .
Se3 O3 U3 131.9(5) . .
Se3 O3 U2 103.9(4) . .
U3 O3 U2 117.9(4) . .
Se1 O4 U3 125.6(7) . 1_554
Se3 O5 U1 129.2(5) . 2
Se2 O8 U1 120.7(5) . .
Se2 O12 U3 138.5(5) . 2_554
Se2 O14 U1 123.4(5) . 2
C1 N1 C5 109(2) . 6_557
C1 N1 C3 131(2) . .
C5 N1 C3 118(2) 6_557 .
C1 N2 C4 123(3) . .
C1 N2 C2 106(2) . 5_556
C4 N2 C2 130(3) . 5_556
N2 C1 N1 109(2) . .
C5 C2 N2 112(3) 2_554 5_556
N2 C4 C6 109(3) . 5_556
C2 C5 N1 102(3) 2 6_657
C4 C6 C7 102(3) 5_556 6_557
C8 C7 C6 97(4) . 6_657

loop_
_geom_bond_atom_site_label_1
_geom_bond_atom_site_label_2
_geom_bond_distance
_geom_bond_site_symmetry_2
U1 O13 1.760(10) .
U1 O10 1.772(10) .
U1 O8 2.275(10) .
U1 O14 2.296(10) 2_554
U1 O2 2.412(9) .
U1 O1 2.423(9) .
U1 O5 2.429(10) 2_554
U1 Se2 3.4687(14) .
U2 O9 1.737(14) .
U2 O6 1.745(14) .
U2 O2 2.467(9) 7_565
U2 O2 2.467(9) .
U2 O1 2.483(9) 7_565
U2 O1 2.483(9) .
U2 O3 2.491(9) .
U2 O3 2.491(9) 7_565
U2 Se1 3.3323(19) .
U2 Se3 3.3463(13) .
U2 Se3 3.3464(13) 7_565
U3 O7 1.759(13) .
U3 O11 1.788(14) .
U3 O12 2.325(10) 8_666
U3 O12 2.325(10) 2
U3 O4 2.448(13) 1_556
U3 O3 2.472(9) .
U3 O3 2.472(9) 7_565
Se1 O4 1.635(13) .
Se1 O2 1.740(9) 7_565
Se1 O2 1.740(9) .
Se2 O12 1.676(10) .
Se2 O14 1.683(10) .
Se2 O8 1.703(10) .
Se3 O5 1.670(10) .
Se3 O3 1.714(9) .
Se3 O1 1.728(9) .
O4 U3 2.448(13) 1_554
O5 U1 2.429(10) 2
O12 U3 2.325(10) 2_554
O14 U1 2.296(10) 2
N1 C1 1.39(3) .
N1 C5 1.41(4) 6_557
N1 C3 1.52(3) .
N2 C1 1.30(3) .
N2 C4 1.40(4) .
N2 C2 1.41(3) 5_556
C2 C5 1.35(4) 2_554
C2 N2 1.41(3) 5_556
C4 C6 1.48(4) 5_556
C5 C2 1.35(4) 2
C5 N1 1.41(4) 6_657
C6 C4 1.48(4) 5_556
C6 C7 1.71(5) 6_557
C7 C8 1.47(6) .
C7 C6 1.71(5) 6_657
